data_9015252
loop_
_publ_author_name
'Andress, K.'
'Gundermann, J.'

_publ_section_title
;
 Die Struktur von Magnesiumchlorid- und Magnesiumbromidhexahydrat.
 _cod_database_code 1010257
;
_journal_name_full 'Zeitschrift fur Kristallographie'
_journal_page_first 345
_journal_page_last 369
_journal_volume 87
_journal_year 1934
_chemical_formula_sum 'Br2 Mg O6'
_space_group_IT_number 12
_symmetry_space_group_name_Hall '-C 2y'
_symmetry_space_group_name_H-M 'C 1 2/m 1'
_cell_angle_alpha 90
_cell_angle_beta 93.50
_cell_angle_gamma 90
_cell_length_a 10.25
_cell_length_b 7.40
_cell_length_c 6.30
_cell_formula_units_Z 2
_cell_volume 476.964
_database_code_amcsd 0017184
_exptl_crystal_density_diffrn 1.950
_cod_duplicate_entry 1010257
_cod_original_formula_sum 'Mg Br2 O6'
_cod_database_code 9015252
_amcsd_formula_title 'Br2 H12 Mg O6'

loop_
_space_group_symop_operation_xyz
x,y,z
1/2+x,1/2+y,z
x,-y,z
1/2+x,1/2-y,z
-x,y,-z
1/2-x,1/2+y,-z
-x,-y,-z
1/2-x,1/2-y,-z

loop_
_atom_site_label
_atom_site_fract_x
_atom_site_fract_y
_atom_site_fract_z
_atom_site_attached_hydrogens
Mg1 0.00000 0.00000 0.00000 0
Br1 0.32000 0.00000 0.61500 0
O1 0.20000 0.00000 0.11500 2
O2 0.96000 0.20500 0.23000 2

loop_
_cod_related_entry_id
_cod_related_entry_database
_cod_related_entry_code
1 AMCSD 0017184
